data_7116182
loop_
_publ_author_name
'Yang, Zheng'
'Jiang, Bo'
'Hao, Wen-Juan'
'Zhou, Peng'
'Tu, Shu-Jiang'
'Li, Guigen'

_publ_section_title
;
 Synthesis of enaminones and their difluoroboron complexes through domino
 aryl migration.
;
_journal_issue 7
_journal_name_full 'Chemical communications (Cambridge, England)'
_journal_page_first 1267
_journal_page_last 1270
_journal_paper_doi 10.1039/c4cc08257e
_journal_volume 51
_journal_year 2014
_chemical_formula_sum 'C21 H15 B Br F2 N O'
_chemical_formula_weight 426.06
_chemical_name_systematic
; 
 ? 
;
_space_group_IT_number 61
_symmetry_cell_setting orthorhombic
_symmetry_space_group_name_Hall '-P 2ac 2ab'
_symmetry_space_group_name_H-M 'P b c a'
_atom_sites_solution_hydrogens geom
_atom_sites_solution_primary direct
_atom_sites_solution_secondary difmap
_audit_creation_method SHELXL-97
_audit_update_record
;
2014-10-19 deposited with the CCDC.
2014-11-27 downloaded from the CCDC.
;
_cell_angle_alpha 90.00
_cell_angle_beta 90.00
_cell_angle_gamma 90.00
_cell_formula_units_Z 8
_cell_length_a 16.379(4)
_cell_length_b 10.494(3)
_cell_length_c 21.831(5)
_cell_measurement_temperature 296(2)
_cell_volume 3752.3(17)
_computing_structure_refinement 'SHELXL-97 (Sheldrick, 1997)'
_computing_structure_solution 'SHELXS-97 (Sheldrick, 1990)'
_diffrn_ambient_temperature 296(2)
_diffrn_measured_fraction_theta_full 0.996
_diffrn_measured_fraction_theta_max 0.996
_diffrn_radiation_monochromator graphite
_diffrn_radiation_source 'fine-focus sealed tube'
_diffrn_radiation_type MoK\a
_diffrn_radiation_wavelength 0.71073
_diffrn_reflns_av_R_equivalents 0.0329
_diffrn_reflns_av_sigmaI/netI 0.0164
_diffrn_reflns_limit_h_max 19
_diffrn_reflns_limit_h_min -19
_diffrn_reflns_limit_k_max 12
_diffrn_reflns_limit_k_min -12
_diffrn_reflns_limit_l_max 26
_diffrn_reflns_limit_l_min -25
_diffrn_reflns_number 42408
_diffrn_reflns_theta_full 25.31
_diffrn_reflns_theta_max 25.31
_diffrn_reflns_theta_min 2.49
_exptl_absorpt_coefficient_mu 2.220
_exptl_absorpt_correction_T_max 0.8085
_exptl_absorpt_correction_T_min 0.8085
_exptl_absorpt_correction_type multi-scan
_exptl_crystal_density_diffrn 1.508
_exptl_crystal_density_method 'not measured'
_exptl_crystal_F_000 1712
_exptl_crystal_size_max 0.10
_exptl_crystal_size_mid 0.10
_exptl_crystal_size_min 0.10
_refine_diff_density_max 1.550
_refine_diff_density_min -1.239
_refine_diff_density_rms 0.065
_refine_ls_extinction_coef 0.0037(11)
_refine_ls_extinction_expression Fc^*^=kFc[1+0.001xFc^2^\l^3^/sin(2\q)]^-1/4^
_refine_ls_extinction_method SHELXL
_refine_ls_goodness_of_fit_ref 1.077
_refine_ls_hydrogen_treatment constr
_refine_ls_matrix_type full
_refine_ls_number_parameters 245
_refine_ls_number_reflns 3409
_refine_ls_number_restraints 0
_refine_ls_restrained_S_all 1.077
_refine_ls_R_factor_all 0.0621
_refine_ls_R_factor_gt 0.0485
_refine_ls_shift/su_max 0.000
_refine_ls_shift/su_mean 0.000
_refine_ls_structure_factor_coef Fsqd
_refine_ls_weighting_details 'calc w=1/[\s^2^(Fo^2^)+(0.1700P)^2^+0.0000P] where P=(Fo^2^+2Fc^2^)/3'
_refine_ls_weighting_scheme calc
_refine_ls_wR_factor_gt 0.1885
_refine_ls_wR_factor_ref 0.2134
_reflns_number_gt 2759
_reflns_number_total 3409
_reflns_threshold_expression >2sigma(I)
_cod_data_source_file c4cc08257e2.cif
_cod_data_source_block p
_cod_original_sg_symbol_H-M Pbca
_cod_database_code 7116182

loop_
_symmetry_equiv_pos_as_xyz
'x, y, z'
'-x+1/2, -y, z+1/2'
'x+1/2, -y+1/2, -z'
'-x, y+1/2, -z+1/2'
'-x, -y, -z'
'x-1/2, y, -z-1/2'
'-x-1/2, y-1/2, z'
'x, -y-1/2, z-1/2'

loop_
_atom_site_label
_atom_site_type_symbol
_atom_site_fract_x
_atom_site_fract_y
_atom_site_fract_z
_atom_site_U_iso_or_equiv
_atom_site_adp_type
_atom_site_occupancy
_atom_site_symmetry_multiplicity
_atom_site_calc_flag
_atom_site_refinement_flags
O1 O 0.49714(14) 0.3286(2) 0.40023(12) 0.0487(6) Uani 1 1 d .
N1 N 0.37070(16) 0.3921(2) 0.34669(13) 0.0377(6) Uani 1 1 d .
B1 B 0.4291(2) 0.2793(3) 0.36431(19) 0.0429(9) Uani 1 1 d .
Br1 Br 0.21415(4) 0.11351(4) 0.18670(2) 0.0753(3) Uani 1 1 d .
F1 F 0.38698(14) 0.1918(2) 0.39792(13) 0.0683(7) Uani 1 1 d .
F2 F 0.46074(14) 0.2246(3) 0.31184(11) 0.0705(8) Uani 1 1 d .
C1 C 0.2163(2) 0.2467(4) 0.24553(18) 0.0503(9) Uani 1 1 d .
C2 C 0.1476(2) 0.3189(4) 0.2568(2) 0.0594(10) Uani 1 1 d .
H2A H 0.0991 0.3038 0.2358 0.071 Uiso 1 1 calc R
C3 C 0.1529(2) 0.4147(4) 0.3004(2) 0.0592(10) Uani 1 1 d .
H3A H 0.1067 0.4629 0.3092 0.071 Uiso 1 1 calc R
C4 C 0.2250(2) 0.4407(4) 0.33112(19) 0.0492(9) Uani 1 1 d .
H4A H 0.2275 0.5056 0.3601 0.059 Uiso 1 1 calc R
C5 C 0.2936(2) 0.3673(4) 0.31753(16) 0.0400(8) Uani 1 1 d .
C6 C 0.28941(19) 0.2692(3) 0.27493(17) 0.0432(8) Uani 1 1 d .
H6A H 0.3351 0.2197 0.2664 0.052 Uiso 1 1 calc R
C7 C 0.39308(18) 0.5105(3) 0.35729(15) 0.0388(7) Uani 1 1 d .
H7A H 0.3578 0.5754 0.3454 0.047 Uiso 1 1 calc R
C8 C 0.46704(19) 0.5448(3) 0.38552(15) 0.0378(7) Uani 1 1 d .
C9 C 0.48800(19) 0.6826(3) 0.38889(15) 0.0395(7) Uani 1 1 d .
C10 C 0.4491(2) 0.7628(4) 0.42953(17) 0.0531(9) Uani 1 1 d .
H10A H 0.4083 0.7315 0.4550 0.064 Uiso 1 1 calc R
C11 C 0.4710(3) 0.8901(4) 0.4323(2) 0.0637(12) Uani 1 1 d .
H11A H 0.4448 0.9438 0.4599 0.076 Uiso 1 1 calc R
C12 C 0.5311(3) 0.9382(4) 0.3947(2) 0.0664(12) Uani 1 1 d .
H12A H 0.5459 1.0237 0.3969 0.080 Uiso 1 1 calc R
C13 C 0.5681(3) 0.8594(4) 0.3548(2) 0.0689(12) Uani 1 1 d .
H13A H 0.6087 0.8913 0.3293 0.083 Uiso 1 1 calc R
C14 C 0.5473(2) 0.7326(4) 0.35099(19) 0.0551(10) Uani 1 1 d .
H14A H 0.5733 0.6803 0.3227 0.066 Uiso 1 1 calc R
C15 C 0.51780(19) 0.4492(3) 0.40569(14) 0.0381(7) Uani 1 1 d .
C16 C 0.59894(19) 0.4656(3) 0.43522(14) 0.0395(7) Uani 1 1 d .
C17 C 0.6184(2) 0.5668(4) 0.47391(16) 0.0470(8) Uani 1 1 d .
H17A H 0.5798 0.6295 0.4819 0.056 Uiso 1 1 calc R
C18 C 0.6948(3) 0.5743(5) 0.50039(19) 0.0621(11) Uani 1 1 d .
H18A H 0.7070 0.6406 0.5271 0.075 Uiso 1 1 calc R
C19 C 0.7538(3) 0.4818(5) 0.4870(2) 0.0724(13) Uani 1 1 d .
H19A H 0.8055 0.4866 0.5045 0.087 Uiso 1 1 calc R
C20 C 0.7349(3) 0.3853(5) 0.4484(3) 0.0717(14) Uani 1 1 d .
H20A H 0.7746 0.3250 0.4390 0.086 Uiso 1 1 calc R
C21 C 0.6588(2) 0.3744(4) 0.4228(2) 0.0540(10) Uani 1 1 d .
H21A H 0.6470 0.3062 0.3971 0.065 Uiso 1 1 calc R

loop_
_atom_site_aniso_label
_atom_site_aniso_U_11
_atom_site_aniso_U_22
_atom_site_aniso_U_33
_atom_site_aniso_U_23
_atom_site_aniso_U_13
_atom_site_aniso_U_12
O1 0.0507(13) 0.0354(13) 0.0599(15) 0.0014(10) -0.0151(11) 0.0010(10)
N1 0.0351(13) 0.0360(15) 0.0418(16) 0.0009(11) -0.0032(12) -0.0038(10)
B1 0.0399(18) 0.0355(19) 0.053(2) -0.0017(16) -0.0039(16) -0.0009(15)
Br1 0.0998(5) 0.0498(4) 0.0763(5) -0.00390(18) -0.0417(3) -0.0127(2)
F1 0.0585(13) 0.0446(12) 0.1019(19) 0.0227(12) -0.0078(12) -0.0077(10)
F2 0.0552(13) 0.0807(18) 0.0754(17) -0.0330(13) -0.0076(10) 0.0169(12)
C1 0.059(2) 0.045(2) 0.047(2) 0.0085(16) -0.0111(16) -0.0163(15)
C2 0.0447(19) 0.070(3) 0.064(2) 0.013(2) -0.0107(18) -0.0153(18)
C3 0.0408(19) 0.070(3) 0.067(3) 0.006(2) 0.0039(19) 0.0006(18)
C4 0.0444(19) 0.055(2) 0.048(2) -0.0013(18) 0.0018(15) -0.0016(16)
C5 0.0397(19) 0.0395(19) 0.041(2) 0.0045(13) -0.0022(13) -0.0094(13)
C6 0.0446(17) 0.0387(18) 0.046(2) 0.0031(15) -0.0025(14) -0.0070(13)
C7 0.0389(16) 0.0368(17) 0.0407(17) 0.0048(13) -0.0001(13) -0.0013(13)
C8 0.0429(16) 0.0322(16) 0.0384(16) 0.0023(13) -0.0003(13) -0.0020(12)
C9 0.0379(15) 0.0369(18) 0.0437(18) 0.0028(14) -0.0064(14) -0.0046(13)
C10 0.053(2) 0.047(2) 0.060(2) -0.0021(18) 0.0046(16) 0.0010(15)
C11 0.070(3) 0.044(2) 0.077(3) -0.0189(18) -0.010(2) 0.0084(17)
C12 0.066(2) 0.035(2) 0.098(3) 0.001(2) -0.011(2) -0.0127(18)
C13 0.067(3) 0.052(2) 0.088(3) 0.006(2) 0.012(2) -0.019(2)
C14 0.057(2) 0.045(2) 0.063(2) 0.0021(17) 0.0133(18) -0.0087(16)
C15 0.0411(15) 0.0367(17) 0.0365(16) -0.0015(13) 0.0009(13) -0.0033(13)
C16 0.0398(16) 0.0404(17) 0.0383(17) 0.0037(13) -0.0039(13) -0.0017(13)
C17 0.0508(19) 0.050(2) 0.0401(19) 0.0009(15) -0.0054(15) -0.0041(16)
C18 0.063(2) 0.073(3) 0.051(2) 0.003(2) -0.0136(19) -0.018(2)
C19 0.046(2) 0.094(4) 0.077(3) 0.015(3) -0.016(2) -0.006(2)
C20 0.049(2) 0.079(3) 0.087(4) 0.007(2) -0.002(2) 0.012(2)
C21 0.048(2) 0.058(2) 0.056(2) 0.0012(17) -0.0048(18) 0.0067(16)

loop_
_atom_type_symbol
_atom_type_description
_atom_type_scat_dispersion_real
_atom_type_scat_dispersion_imag
_atom_type_scat_source
C C 0.0033 0.0016 'International Tables Vol C Tables 4.2.6.8 and 6.1.1.4'
H H 0.0000 0.0000 'International Tables Vol C Tables 4.2.6.8 and 6.1.1.4'
B B 0.0013 0.0007 'International Tables Vol C Tables 4.2.6.8 and 6.1.1.4'
F F 0.0171 0.0103 'International Tables Vol C Tables 4.2.6.8 and 6.1.1.4'
N N 0.0061 0.0033 'International Tables Vol C Tables 4.2.6.8 and 6.1.1.4'
O O 0.0106 0.0060 'International Tables Vol C Tables 4.2.6.8 and 6.1.1.4'
Br Br -0.2901 2.4595 'International Tables Vol C Tables 4.2.6.8 and 6.1.1.4'

loop_
_geom_angle_atom_site_label_1
_geom_angle_atom_site_label_2
_geom_angle_atom_site_label_3
_geom_angle
C15 O1 B1 126.0(3)
C7 N1 C5 119.6(3)
C7 N1 B1 119.9(3)
C5 N1 B1 120.5(3)
F1 B1 F2 110.9(3)
F1 B1 O1 109.7(3)
F2 B1 O1 107.9(3)
F1 B1 N1 109.3(3)
F2 B1 N1 109.8(3)
O1 B1 N1 109.2(3)
C6 C1 C2 122.1(4)
C6 C1 Br1 117.2(3)
C2 C1 Br1 120.7(3)
C1 C2 C3 118.0(3)
C1 C2 H2A 121.0
C3 C2 H2A 121.0
C2 C3 C4 121.9(4)
C2 C3 H3A 119.0
C4 C3 H3A 119.0
C3 C4 C5 118.3(4)
C3 C4 H4A 120.8
C5 C4 H4A 120.8
C6 C5 C4 120.8(3)
C6 C5 N1 118.3(3)
C4 C5 N1 120.9(3)
C1 C6 C5 118.8(3)
C1 C6 H6A 120.6
C5 C6 H6A 120.6
N1 C7 C8 124.0(3)
N1 C7 H7A 118.0
C8 C7 H7A 118.0
C15 C8 C7 118.3(3)
C15 C8 C9 123.6(3)
C7 C8 C9 118.0(3)
C10 C9 C14 118.6(3)
C10 C9 C8 121.2(3)
C14 C9 C8 120.2(3)
C9 C10 C11 119.9(4)
C9 C10 H10A 120.1
C11 C10 H10A 120.1
C12 C11 C10 120.8(4)
C12 C11 H11A 119.6
C10 C11 H11A 119.6
C13 C12 C11 118.8(4)
C13 C12 H12A 120.6
C11 C12 H12A 120.6
C12 C13 C14 121.5(4)
C12 C13 H13A 119.3
C14 C13 H13A 119.3
C13 C14 C9 120.4(4)
C13 C14 H14A 119.8
C9 C14 H14A 119.8
O1 C15 C8 121.1(3)
O1 C15 C16 112.3(3)
C8 C15 C16 126.5(3)
C17 C16 C21 118.6(3)
C17 C16 C15 123.7(3)
C21 C16 C15 117.7(3)
C18 C17 C16 120.3(4)
C18 C17 H17A 119.8
C16 C17 H17A 119.8
C17 C18 C19 119.9(4)
C17 C18 H18A 120.1
C19 C18 H18A 120.1
C20 C19 C18 119.4(4)
C20 C19 H19A 120.3
C18 C19 H19A 120.3
C19 C20 C21 121.6(5)
C19 C20 H20A 119.2
C21 C20 H20A 119.2
C20 C21 C16 120.1(4)
C20 C21 H21A 119.9
C16 C21 H21A 119.9

loop_
_geom_bond_atom_site_label_1
_geom_bond_atom_site_label_2
_geom_bond_distance
O1 C15 1.315(4)
O1 B1 1.458(4)
N1 C7 1.316(4)
N1 C5 1.438(4)
N1 B1 1.570(4)
B1 F1 1.363(4)
B1 F2 1.382(5)
Br1 C1 1.899(4)
C1 C6 1.379(4)
C1 C2 1.380(6)
C2 C3 1.386(6)
C2 H2A 0.9300
C3 C4 1.386(6)
C3 H3A 0.9300
C4 C5 1.395(5)
C4 H4A 0.9300
C5 C6 1.389(5)
C6 H6A 0.9300
C7 C8 1.406(4)
C7 H7A 0.9300
C8 C15 1.375(5)
C8 C9 1.488(5)
C9 C10 1.379(5)
C9 C14 1.379(5)
C10 C11 1.384(5)
C10 H10A 0.9300
C11 C12 1.378(7)
C11 H11A 0.9300
C12 C13 1.346(7)
C12 H12A 0.9300
C13 C14 1.376(6)
C13 H13A 0.9300
C14 H14A 0.9300
C15 C16 1.487(4)
C16 C17 1.394(5)
C16 C21 1.397(5)
C17 C18 1.380(5)
C17 H17A 0.9300
C18 C19 1.401(7)
C18 H18A 0.9300
C19 C20 1.353(7)
C19 H19A 0.9300
C20 C21 1.372(7)
C20 H20A 0.9300
C21 H21A 0.9300

loop_
_geom_torsion_atom_site_label_1
_geom_torsion_atom_site_label_2
_geom_torsion_atom_site_label_3
_geom_torsion_atom_site_label_4
_geom_torsion
C15 O1 B1 F1 -134.2(3)
C15 O1 B1 F2 104.9(4)
C15 O1 B1 N1 -14.4(4)
C7 N1 B1 F1 129.2(3)
C5 N1 B1 F1 -52.4(4)
C7 N1 B1 F2 -108.9(3)
C5 N1 B1 F2 69.5(4)
C7 N1 B1 O1 9.2(4)
C5 N1 B1 O1 -172.4(3)
C6 C1 C2 C3 -1.6(6)
Br1 C1 C2 C3 179.9(3)
C1 C2 C3 C4 1.5(6)
C2 C3 C4 C5 -0.3(6)
C3 C4 C5 C6 -1.0(6)
C3 C4 C5 N1 178.3(4)
C7 N1 C5 C6 141.2(3)
B1 N1 C5 C6 -37.2(5)
C7 N1 C5 C4 -38.0(5)
B1 N1 C5 C4 143.6(4)
C2 C1 C6 C5 0.4(5)
Br1 C1 C6 C5 179.0(3)
C4 C5 C6 C1 0.9(5)
N1 C5 C6 C1 -178.3(3)
C5 N1 C7 C8 179.9(3)
B1 N1 C7 C8 -1.7(5)
N1 C7 C8 C15 -2.8(5)
N1 C7 C8 C9 174.0(3)
C15 C8 C9 C10 -109.0(4)
C7 C8 C9 C10 74.4(4)
C15 C8 C9 C14 71.0(4)
C7 C8 C9 C14 -105.6(4)
C14 C9 C10 C11 -1.2(5)
C8 C9 C10 C11 178.9(3)
C9 C10 C11 C12 0.3(6)
C10 C11 C12 C13 0.3(7)
C11 C12 C13 C14 -0.1(8)
C12 C13 C14 C9 -0.8(7)
C10 C9 C14 C13 1.4(6)
C8 C9 C14 C13 -178.6(4)
B1 O1 C15 C8 11.5(5)
B1 O1 C15 C16 -168.7(3)
C7 C8 C15 O1 -1.7(5)
C9 C8 C15 O1 -178.3(3)
C7 C8 C15 C16 178.5(3)
C9 C8 C15 C16 1.9(5)
O1 C15 C16 C17 -145.7(3)
C8 C15 C16 C17 34.1(5)
O1 C15 C16 C21 34.8(4)
C8 C15 C16 C21 -145.4(4)
C21 C16 C17 C18 -1.6(5)
C15 C16 C17 C18 179.0(3)
C16 C17 C18 C19 1.8(6)
C17 C18 C19 C20 -0.4(7)
C18 C19 C20 C21 -1.2(8)
C19 C20 C21 C16 1.4(7)
C17 C16 C21 C20 0.0(6)
C15 C16 C21 C20 179.5(4)
